data_1516538
loop_
_publ_author_name
'Reisinger, Sabine'
'Bodensteiner, Michael'
'Pineda, Eufemio Moreno'
'McDouall, Joseph J. W.'
'Scheer, Manfred'
'Layfield, Richard A.'

_publ_section_title
;
 Addition of pnictogen atoms to chromium(ii): synthesis, structure and
 magnetic properties of a chromium(iv) phosphide and a chromium(iii)
 arsenide
;
_journal_issue 6
_journal_name_full 'Chemical Science'
_journal_page_first 2443
_journal_paper_doi 10.1039/c4sc00666f
_journal_volume 5
_journal_year 2014
_chemical_compound_source 'see text'
_chemical_formula_moiety 'C30 H45 As2 Cr3'
_chemical_formula_sum 'C30 H45 As2 Cr3'
_chemical_formula_weight 711.50
_chemical_name_systematic ?
_space_group_IT_number 61
_symmetry_cell_setting orthorhombic
_symmetry_Int_Tables_number 61
_symmetry_space_group_name_Hall '-P 2ac 2ab'
_symmetry_space_group_name_H-M 'P b c a'
_atom_sites_solution_hydrogens geom
_atom_sites_solution_primary direct
_atom_sites_solution_secondary difmap
_cell_angle_alpha 90
_cell_angle_beta 90
_cell_angle_gamma 90
_cell_formula_units_Z 8
_cell_length_a 15.3898(3)
_cell_length_b 18.4053(3)
_cell_length_c 21.8004(4)
_cell_measurement_reflns_used 69244
_cell_measurement_temperature 123(1)
_cell_measurement_theta_max 74.1188
_cell_measurement_theta_min 2.8698
_cell_volume 6175.05(19)
_computing_cell_refinement
;
CrysAlisPro, Agilent Technologies,
Version 1.171.35.19 (release 27-10-2011 CrysAlis171 .NET)
(compiled Oct 27 2011,15:02:11)
;
_computing_data_collection
;
CrysAlisPro, Agilent Technologies,
Version 1.171.35.19 (release 27-10-2011 CrysAlis171 .NET)
(compiled Oct 27 2011,15:02:11)
;
_computing_data_reduction
;
CrysAlisPro, Agilent Technologies,
Version 1.171.35.19 (release 27-10-2011 CrysAlis171 .NET)
(compiled Oct 27 2011,15:02:11)
;
_computing_molecular_graphics 'PLATON (Spek, 1990)'
_computing_publication_material 'PLATON (Spek, 2003)'
_computing_structure_refinement 'SHELXL-97 (Sheldrick, 1997)'
_computing_structure_solution 'SIR-97 (Altomare, 1999)'
_diffrn_ambient_temperature 123(1)
_diffrn_detector_area_resol_mean 10.3546
_diffrn_measured_fraction_theta_full 0.998
_diffrn_measured_fraction_theta_max 0.998
_diffrn_measurement_device_type 'SuperNova,Single source at offset,Atlas'
_diffrn_measurement_method '\w scans'
_diffrn_radiation_monochromator mirror
_diffrn_radiation_probe x-ray
_diffrn_radiation_source 'SuperNova (Cu) X-ray Source'
_diffrn_radiation_type CuK\a
_diffrn_radiation_wavelength 1.54178
_diffrn_reflns_av_R_equivalents 0.0419
_diffrn_reflns_av_sigmaI/netI 0.0111
_diffrn_reflns_limit_h_max 19
_diffrn_reflns_limit_h_min -19
_diffrn_reflns_limit_k_max 22
_diffrn_reflns_limit_k_min -22
_diffrn_reflns_limit_l_max 26
_diffrn_reflns_limit_l_min -26
_diffrn_reflns_number 119504
_diffrn_reflns_reduction_process
;
;
_diffrn_reflns_theta_full 74.27
_diffrn_reflns_theta_max 74.27
_diffrn_reflns_theta_min 4.06
_exptl_absorpt_coefficient_mu 11.039
_exptl_absorpt_correction_T_max 0.377
_exptl_absorpt_correction_T_min 0.143
_exptl_absorpt_correction_type analytical
_exptl_absorpt_process_details
;
CrysAlisPro, Agilent Technologies,
Version 1.171.35.19 (release 27-10-2011 CrysAlis171 .NET)
(compiled Oct 27 2011,15:02:11)
Analytical numeric absorption correction using a multifaceted crystal
            model based on expressions derived by R.C. Clark & J.S. Reid.
(Clark, R. C. & Reid, J. S. (1995). Acta Cryst. A51, 887-897)
;
_exptl_crystal_colour 'dark green'
_exptl_crystal_density_diffrn 1.531
_exptl_crystal_density_method 'Not Measured'
_exptl_crystal_description block
_exptl_crystal_F_000 2904
_exptl_crystal_size_max 0.29
_exptl_crystal_size_mid 0.17
_exptl_crystal_size_min 0.13
_refine_diff_density_max 0.466
_refine_diff_density_min -0.923
_refine_diff_density_rms 0.111
_refine_ls_extinction_method none
_refine_ls_goodness_of_fit_ref 1.031
_refine_ls_hydrogen_treatment constr
_refine_ls_matrix_type full
_refine_ls_number_parameters 331
_refine_ls_number_reflns 6281
_refine_ls_number_restraints 0
_refine_ls_restrained_S_all 1.031
_refine_ls_R_factor_all 0.0284
_refine_ls_R_factor_gt 0.0280
_refine_ls_shift/su_max 0.001
_refine_ls_shift/su_mean 0.000
_refine_ls_structure_factor_coef Fsqd
_refine_ls_weighting_details 'calc w=1/[\s^2^(Fo^2^)+(0.0446P)^2^+5.5198P] where P=(Fo^2^+2Fc^2^)/3'
_refine_ls_weighting_scheme calc
_refine_ls_wR_factor_gt 0.0754
_refine_ls_wR_factor_ref 0.0757
_reflns_number_gt 6157
_reflns_number_total 6281
_reflns_threshold_expression >2\s(i)
_cod_data_source_file c4sc00666f2.cif
_cod_data_source_block 1
_cod_depositor_comments
;
The following automatic conversions were performed:

'_symmetry_cell_setting' value 'Orthorhombic' changed to
'orthorhombic' according to
/usr/data/users/saulius/crontab/automatic-downloads/current/RSC/lib/dictionaries/cif_core.dic
dictionary named 'cif_core.dic' version 2.4.2 from 2011-04-26.

Automatic conversion script
Id: cif_fix_values 2281 2013-09-26 08:29:07Z andrius 
;
_cod_database_code 1516538

loop_
_symmetry_equiv_pos_site_id
_symmetry_equiv_pos_as_xyz
1 x,y,z
2 1/2-x,-y,1/2+z
3 1/2+x,1/2-y,-z
4 -x,1/2+y,1/2-z
5 -x,-y,-z
6 1/2+x,y,1/2-z
7 1/2-x,1/2+y,z
8 x,1/2-y,1/2+z

loop_
_atom_site_aniso_label
_atom_site_aniso_U_11
_atom_site_aniso_U_22
_atom_site_aniso_U_33
_atom_site_aniso_U_23
_atom_site_aniso_U_13
_atom_site_aniso_U_12
As1 0.0226(1) 0.0274(1) 0.0244(1) -0.0010(1) 0.0072(1) -0.0005(1)
As2 0.0243(1) 0.0270(1) 0.0228(1) 0.0011(1) 0.0077(1) 0.0028(1)
Cr1 0.0207(2) 0.0146(2) 0.0179(2) 0.0015(1) 0.0003(1) 0.0023(1)
Cr2 0.0189(2) 0.0147(2) 0.0182(2) -0.0016(1) 0.0005(1) -0.0022(1)
Cr3 0.0185(2) 0.0222(2) 0.0158(2) -0.0006(1) -0.0029(1) 0.0009(1)
C1 0.0357(11) 0.0209(10) 0.0388(12) 0.0007(9) -0.0165(9) 0.0058(8)
C2 0.0493(13) 0.0289(10) 0.0201(10) 0.0073(8) 0.0057(9) 0.0202(9)
C3 0.0254(10) 0.0196(9) 0.0494(13) 0.0144(9) 0.0027(9) 0.0027(8)
C4 0.0412(11) 0.0149(9) 0.0275(10) -0.0003(8) -0.0077(9) 0.0073(8)
C5 0.0261(10) 0.0210(9) 0.0368(11) 0.0087(8) 0.0067(8) 0.0101(8)
C6 0.077(2) 0.0394(15) 0.124(3) -0.0107(18) -0.076(2) 0.0093(15)
C7 0.140(3) 0.082(2) 0.0268(13) 0.0194(14) 0.0269(17) 0.076(3)
C8 0.0261(13) 0.0399(16) 0.183(4) 0.051(2) 0.0123(18) -0.0002(11)
C9 0.129(3) 0.0338(14) 0.0553(18) -0.0225(14) -0.046(2) 0.0357(18)
C10 0.0497(16) 0.0594(19) 0.093(2) 0.0424(18) 0.0426(17) 0.0317(14)
C11 0.0296(10) 0.0177(9) 0.0267(10) -0.0060(7) 0.0039(8) -0.0040(7)
C12 0.0269(10) 0.0144(9) 0.0313(11) -0.0010(7) -0.0001(8) -0.0004(7)
C13 0.0258(9) 0.0172(9) 0.0252(10) 0.0021(7) 0.0002(7) -0.0059(7)
C14 0.0212(9) 0.0213(9) 0.0265(9) -0.0013(7) -0.0030(7) -0.0064(7)
C15 0.0299(10) 0.0205(9) 0.0214(9) -0.0015(7) -0.0031(7) -0.0072(7)
C16 0.0427(12) 0.0290(11) 0.0392(12) -0.0129(9) 0.0155(10) -0.0063(9)
C17 0.0395(12) 0.0285(11) 0.0506(14) 0.0005(10) -0.0075(11) 0.0099(10)
C18 0.0404(12) 0.0322(11) 0.0307(11) 0.0092(9) 0.0062(9) -0.0071(10)
C19 0.0211(10) 0.0388(12) 0.0442(13) 0.0012(10) -0.0033(9) -0.0040(9)
C20 0.0565(15) 0.0327(12) 0.0228(10) 0.0011(9) -0.0074(10) -0.0068(10)
C21 0.0223(9) 0.0303(10) 0.0153(8) 0.0026(7) -0.0037(7) 0.0017(8)
C22 0.0196(8) 0.0240(9) 0.0164(8) 0.0002(7) -0.0043(7) 0.0017(7)
C23 0.0202(9) 0.0251(9) 0.0213(9) 0.0008(7) -0.0068(7) -0.0019(7)
C24 0.0246(9) 0.0255(10) 0.0287(10) -0.0068(8) -0.0102(8) 0.0030(8)
C25 0.0258(10) 0.0378(11) 0.0178(9) -0.0062(8) -0.0038(8) 0.0049(8)
C26 0.0339(11) 0.0418(13) 0.0304(11) 0.0131(10) -0.0008(9) -0.0052(9)
C27 0.0269(10) 0.0296(10) 0.0297(10) -0.0040(9) -0.0022(8) 0.0071(8)
C28 0.0284(11) 0.0397(13) 0.0340(12) 0.0073(9) -0.0031(9) -0.0089(9)
C29 0.0412(13) 0.0276(11) 0.0594(16) -0.0127(11) -0.0216(12) 0.0064(10)
C30 0.0348(12) 0.0692(18) 0.0267(11) -0.0146(12) 0.0006(10) 0.0113(12)

loop_
_atom_site_label
_atom_site_type_symbol
_atom_site_thermal_displace_type
_atom_site_fract_x
_atom_site_fract_y
_atom_site_fract_z
_atom_site_occupancy
_atom_site_U_iso_or_equiv
_atom_site_calc_flag
_atom_site_refinement_flags
As1 As Uani 0.34158(1) 0.24326(1) 0.18009(1) 1.000 0.0248(1) . .
As2 As Uani 0.51899(1) 0.23373(1) 0.06853(1) 1.000 0.0247(1) . .
Cr1 Cr Uani 0.46275(2) 0.16425(2) 0.15434(1) 1.000 0.0177(1) . .
Cr2 Cr Uani 0.46752(2) 0.31434(2) 0.14908(1) 1.000 0.0173(1) . .
Cr3 Cr Uani 0.36111(2) 0.23860(2) 0.06917(1) 1.000 0.0188(1) . .
C1 C Uani 0.55989(14) 0.11139(11) 0.21555(11) 1.000 0.0318(6) . .
C2 C Uani 0.47600(16) 0.09539(12) 0.23842(9) 1.000 0.0328(6) . .
C3 C Uani 0.43157(13) 0.05537(11) 0.19313(11) 1.000 0.0315(6) . .
C4 C Uani 0.48843(15) 0.04592(11) 0.14256(10) 1.000 0.0279(6) . .
C5 C Uani 0.56786(14) 0.08036(11) 0.15675(10) 1.000 0.0280(6) . .
C6 C Uani 0.6314(2) 0.14899(17) 0.2500(2) 1.000 0.0801(13) . .
C7 C Uani 0.4409(3) 0.1136(2) 0.30051(12) 1.000 0.0829(13) . .
C8 C Uani 0.34137(17) 0.02539(17) 0.1987(2) 1.000 0.0830(15) . .
C9 C Uani 0.4712(3) 0.00370(16) 0.08527(15) 1.000 0.0727(13) . .
C10 C Uani 0.64955(19) 0.07967(18) 0.11918(17) 1.000 0.0674(11) . .
C11 C Uani 0.45257(13) 0.40802(11) 0.21368(9) 1.000 0.0247(6) . .
C12 C Uani 0.45428(13) 0.43461(10) 0.15252(9) 1.000 0.0242(6) . .
C13 C Uani 0.53680(13) 0.41711(10) 0.12633(9) 1.000 0.0227(5) . .
C14 C Uani 0.58590(12) 0.37917(10) 0.17134(9) 1.000 0.0230(5) . .
C15 C Uani 0.53345(13) 0.37342(11) 0.22532(9) 1.000 0.0239(5) . .
C16 C Uani 0.38044(16) 0.41864(12) 0.25890(11) 1.000 0.0370(7) . .
C17 C Uani 0.38391(16) 0.47855(13) 0.12277(12) 1.000 0.0395(7) . .
C18 C Uani 0.56718(16) 0.43716(13) 0.06352(10) 1.000 0.0344(7) . .
C19 C Uani 0.67751(14) 0.35346(13) 0.16316(11) 1.000 0.0347(7) . .
C20 C Uani 0.55963(17) 0.34148(13) 0.28577(10) 1.000 0.0373(7) . .
C21 C Uani 0.31349(12) 0.29468(11) -0.01512(8) 1.000 0.0226(5) . .
C22 C Uani 0.24280(12) 0.28843(10) 0.02702(8) 1.000 0.0200(5) . .
C23 C Uani 0.22655(12) 0.21310(11) 0.03668(9) 1.000 0.0222(5) . .
C24 C Uani 0.28741(13) 0.17336(11) 0.00075(9) 1.000 0.0263(6) . .
C25 C Uani 0.34029(13) 0.22351(13) -0.03172(9) 1.000 0.0271(6) . .
C26 C Uani 0.35118(15) 0.36393(14) -0.03972(11) 1.000 0.0354(7) . .
C27 C Uani 0.19118(14) 0.34928(12) 0.05411(10) 1.000 0.0287(6) . .
C28 C Uani 0.15522(14) 0.18278(14) 0.07565(11) 1.000 0.0340(7) . .
C29 C Uani 0.29281(16) 0.09206(12) -0.00533(13) 1.000 0.0427(8) . .
C30 C Uani 0.40707(16) 0.20593(17) -0.07959(11) 1.000 0.0436(8) . .
H6A H Uiso 0.66830 0.11340 0.26890 1.000 0.1200 calc R
H6B H Uiso 0.60670 0.17970 0.28110 1.000 0.1200 calc R
H6C H Uiso 0.66500 0.17800 0.22210 1.000 0.1200 calc R
H7A H Uiso 0.38000 0.12410 0.29740 1.000 0.1240 calc R
H7B H Uiso 0.47080 0.15530 0.31640 1.000 0.1240 calc R
H7C H Uiso 0.44950 0.07310 0.32760 1.000 0.1240 calc R
H8A H Uiso 0.34340 -0.02070 0.21920 1.000 0.1250 calc R
H8B H Uiso 0.31690 0.01920 0.15850 1.000 0.1250 calc R
H8C H Uiso 0.30610 0.05850 0.22190 1.000 0.1250 calc R
H9A H Uiso 0.49230 0.03040 0.05050 1.000 0.1090 calc R
H9B H Uiso 0.40980 -0.00420 0.08100 1.000 0.1090 calc R
H9C H Uiso 0.50050 -0.04230 0.08750 1.000 0.1090 calc R
H10A H Uiso 0.67820 0.12580 0.12270 1.000 0.1010 calc R
H10B H Uiso 0.63530 0.07070 0.07700 1.000 0.1010 calc R
H10C H Uiso 0.68740 0.04200 0.13380 1.000 0.1010 calc R
H16A H Uiso 0.39040 0.46250 0.28180 1.000 0.0550 calc R
H16B H Uiso 0.37860 0.37800 0.28650 1.000 0.0550 calc R
H16C H Uiso 0.32610 0.42220 0.23740 1.000 0.0550 calc R
H17A H Uiso 0.32830 0.45840 0.13320 1.000 0.0590 calc R
H17B H Uiso 0.39130 0.47750 0.07910 1.000 0.0590 calc R
H17C H Uiso 0.38710 0.52780 0.13700 1.000 0.0590 calc R
H18A H Uiso 0.59700 0.48290 0.06510 1.000 0.0520 calc R
H18B H Uiso 0.51810 0.44100 0.03660 1.000 0.0520 calc R
H18C H Uiso 0.60600 0.40040 0.04850 1.000 0.0520 calc R
H19A H Uiso 0.68310 0.32970 0.12410 1.000 0.0520 calc R
H19B H Uiso 0.69190 0.31990 0.19530 1.000 0.0520 calc R
H19C H Uiso 0.71630 0.39430 0.16480 1.000 0.0520 calc R
H20A H Uiso 0.56300 0.37930 0.31600 1.000 0.0560 calc R
H20B H Uiso 0.61540 0.31850 0.28180 1.000 0.0560 calc R
H20C H Uiso 0.51730 0.30610 0.29830 1.000 0.0560 calc R
H26A H Uiso 0.32950 0.37240 -0.08040 1.000 0.0530 calc R
H26B H Uiso 0.41340 0.36010 -0.04090 1.000 0.0530 calc R
H26C H Uiso 0.33480 0.40360 -0.01360 1.000 0.0530 calc R
H27A H Uiso 0.22190 0.39420 0.04860 1.000 0.0430 calc R
H27B H Uiso 0.18270 0.34060 0.09710 1.000 0.0430 calc R
H27C H Uiso 0.13580 0.35210 0.03400 1.000 0.0430 calc R
H28A H Uiso 0.10370 0.17700 0.05130 1.000 0.0510 calc R
H28B H Uiso 0.14360 0.21550 0.10900 1.000 0.0510 calc R
H28C H Uiso 0.17260 0.13640 0.09170 1.000 0.0510 calc R
H29A H Uiso 0.26580 0.06970 0.02960 1.000 0.0640 calc R
H29B H Uiso 0.35270 0.07760 -0.00740 1.000 0.0640 calc R
H29C H Uiso 0.26340 0.07710 -0.04200 1.000 0.0640 calc R
H30A H Uiso 0.38020 0.20580 -0.11930 1.000 0.0650 calc R
H30B H Uiso 0.43150 0.15890 -0.07140 1.000 0.0650 calc R
H30C H Uiso 0.45230 0.24180 -0.07870 1.000 0.0650 calc R

loop_
_atom_type_symbol
_atom_type_description
_atom_type_scat_dispersion_real
_atom_type_scat_dispersion_imag
_atom_type_scat_source
Cr Cr -0.1635 2.4439 'International Tables Vol C Tables 4.2.6.8 and 6.1.1.4'
As As -0.9300 1.0051 'International Tables Vol C Tables 4.2.6.8 and 6.1.1.4'
H H 0.0000 0.0000 'International Tables Vol C Tables 4.2.6.8 and 6.1.1.4'
C C 0.0181 0.0091 'International Tables Vol C Tables 4.2.6.8 and 6.1.1.4'

loop_
_geom_angle_atom_site_label_1
_geom_angle_atom_site_label_2
_geom_angle_atom_site_label_3
_geom_angle
_geom_angle_publ_flag
Cr1 As1 Cr2 69.30(1) yes
Cr1 As1 Cr3 69.84(1) yes
Cr2 As1 Cr3 69.23(1) yes
Cr1 As2 Cr2 69.41(1) yes
Cr1 As2 Cr3 70.02(1) yes
Cr2 As2 Cr3 69.37(1) yes
As1 Cr1 As2 97.85(1) yes
As1 Cr1 C1 129.63(6) yes
As1 Cr1 C2 102.69(6) yes
As1 Cr1 C3 106.58(5) yes
As1 Cr1 C4 138.37(6) yes
As1 Cr1 C5 164.24(6) yes
As2 Cr1 C1 116.92(6) yes
As2 Cr1 C2 153.86(6) yes
As2 Cr1 C3 147.56(6) yes
As2 Cr1 C4 111.29(6) yes
As2 Cr1 C5 97.12(6) yes
C1 Cr1 C2 36.95(9) yes
C1 Cr1 C3 61.59(8) yes
C1 Cr1 C4 61.52(8) yes
C1 Cr1 C5 36.79(8) yes
C2 Cr1 C3 36.78(8) yes
C2 Cr1 C4 61.62(8) yes
C2 Cr1 C5 61.57(8) yes
C3 Cr1 C4 37.12(8) yes
C3 Cr1 C5 61.70(8) yes
C4 Cr1 C5 36.85(8) yes
As1 Cr2 As2 97.59(1) yes
As1 Cr2 C11 99.06(5) yes
As1 Cr2 C12 116.91(5) yes
As1 Cr2 C13 154.09(5) yes
As1 Cr2 C14 151.31(5) yes
As1 Cr2 C15 114.67(5) yes
As2 Cr2 C11 163.33(5) yes
As2 Cr2 C12 131.41(5) yes
As2 Cr2 C13 101.62(5) yes
As2 Cr2 C14 102.55(5) yes
As2 Cr2 C15 133.43(5) yes
C11 Cr2 C12 37.12(7) yes
C11 Cr2 C13 62.29(7) yes
C11 Cr2 C14 62.29(7) yes
C11 Cr2 C15 37.08(7) yes
C12 Cr2 C13 37.45(7) yes
C12 Cr2 C14 62.30(7) yes
C12 Cr2 C15 62.05(7) yes
C13 Cr2 C14 37.19(7) yes
C13 Cr2 C15 62.23(7) yes
C14 Cr2 C15 37.41(7) yes
As1 Cr3 As2 97.48(1) yes
As1 Cr3 C21 139.46(5) yes
As1 Cr3 C22 107.02(5) yes
As1 Cr3 C23 101.96(5) yes
As1 Cr3 C24 128.38(5) yes
As1 Cr3 C25 163.85(5) yes
As2 Cr3 C21 109.91(5) yes
As2 Cr3 C22 145.73(5) yes
As2 Cr3 C23 156.20(5) yes
As2 Cr3 C24 119.04(5) yes
As2 Cr3 C25 97.62(5) yes
C21 Cr3 C22 37.30(7) yes
C21 Cr3 C23 62.13(7) yes
C21 Cr3 C24 61.98(7) yes
C21 Cr3 C25 37.04(8) yes
C22 Cr3 C23 37.13(7) yes
C22 Cr3 C24 62.03(7) yes
C22 Cr3 C25 62.02(7) yes
C23 Cr3 C24 37.18(7) yes
C23 Cr3 C25 62.03(7) yes
C24 Cr3 C25 37.07(8) yes
Cr1 C1 C2 71.92(12) yes
Cr1 C1 C5 71.97(13) yes
Cr1 C1 C6 126.18(17) yes
C2 C1 C5 108.40(19) no
C2 C1 C6 126.1(2) no
C5 C1 C6 125.3(2) no
Cr1 C2 C1 71.13(12) yes
Cr1 C2 C3 71.21(12) yes
Cr1 C2 C7 125.56(19) yes
C1 C2 C3 107.74(19) no
C1 C2 C7 127.0(2) no
C3 C2 C7 125.2(3) no
Cr1 C3 C2 72.01(12) yes
Cr1 C3 C4 71.48(12) yes
Cr1 C3 C8 124.16(17) yes
C2 C3 C4 108.02(18) no
C2 C3 C8 125.8(2) no
C4 C3 C8 126.1(2) no
Cr1 C4 C3 71.41(12) yes
Cr1 C4 C5 71.90(12) yes
Cr1 C4 C9 124.96(17) yes
C3 C4 C5 108.00(19) no
C3 C4 C9 127.2(2) no
C5 C4 C9 124.8(2) no
Cr1 C5 C1 71.25(12) yes
Cr1 C5 C4 71.25(12) yes
Cr1 C5 C10 126.79(18) yes
C1 C5 C4 107.83(19) no
C1 C5 C10 125.0(2) no
C4 C5 C10 127.0(2) no
Cr2 C11 C12 70.91(11) yes
Cr2 C11 C15 71.16(11) yes
Cr2 C11 C16 126.23(14) yes
C12 C11 C15 107.81(17) no
C12 C11 C16 125.92(18) no
C15 C11 C16 126.18(18) no
Cr2 C12 C11 71.97(11) yes
Cr2 C12 C13 71.39(11) yes
Cr2 C12 C17 126.05(15) yes
C11 C12 C13 108.29(17) no
C11 C12 C17 125.35(19) no
C13 C12 C17 126.20(18) no
Cr2 C13 C12 71.16(11) yes
Cr2 C13 C14 71.56(11) yes
Cr2 C13 C18 124.33(14) yes
C12 C13 C14 107.89(17) no
C12 C13 C18 126.08(18) no
C14 C13 C18 126.00(18) no
Cr2 C14 C13 71.25(11) yes
Cr2 C14 C15 71.26(11) yes
Cr2 C14 C19 125.01(14) yes
C13 C14 C15 107.70(16) no
C13 C14 C19 124.98(18) no
C15 C14 C19 127.27(18) no
Cr2 C15 C11 71.76(11) yes
Cr2 C15 C14 71.33(11) yes
Cr2 C15 C20 125.91(15) yes
C11 C15 C14 108.31(17) no
C11 C15 C20 124.65(19) no
C14 C15 C20 126.92(19) no
Cr3 C21 C22 71.54(10) yes
Cr3 C21 C25 71.81(11) yes
Cr3 C21 C26 124.10(14) yes
C22 C21 C25 108.11(17) no
C22 C21 C26 126.37(18) no
C25 C21 C26 125.49(18) no
Cr3 C22 C21 71.17(10) yes
Cr3 C22 C23 71.52(11) yes
Cr3 C22 C27 125.29(13) yes
C21 C22 C23 107.89(16) no
C21 C22 C27 126.76(17) no
C23 C22 C27 125.28(17) no
Cr3 C23 C22 71.35(11) yes
Cr3 C23 C24 70.92(11) yes
Cr3 C23 C28 125.26(14) yes
C22 C23 C24 107.66(17) no
C22 C23 C28 125.16(18) no
C24 C23 C28 127.13(19) no
Cr3 C24 C23 71.90(11) yes
Cr3 C24 C25 72.02(12) yes
Cr3 C24 C29 124.58(15) yes
C23 C24 C25 108.51(18) no
C23 C24 C29 126.58(19) no
C25 C24 C29 124.83(19) no
Cr3 C25 C21 71.15(11) yes
Cr3 C25 C24 70.91(11) yes
Cr3 C25 C30 127.73(15) yes
C21 C25 C24 107.83(17) no
C21 C25 C30 125.1(2) no
C24 C25 C30 126.8(2) no
C1 C6 H6A 110.00 no
C1 C6 H6B 110.00 no
C1 C6 H6C 110.00 no
H6A C6 H6B 109.00 no
H6A C6 H6C 109.00 no
H6B C6 H6C 109.00 no
C2 C7 H7A 110.00 no
C2 C7 H7B 109.00 no
C2 C7 H7C 109.00 no
H7A C7 H7B 109.00 no
H7A C7 H7C 110.00 no
H7B C7 H7C 109.00 no
C3 C8 H8A 109.00 no
C3 C8 H8B 109.00 no
C3 C8 H8C 109.00 no
H8A C8 H8B 109.00 no
H8A C8 H8C 110.00 no
H8B C8 H8C 110.00 no
C4 C9 H9A 109.00 no
C4 C9 H9B 110.00 no
C4 C9 H9C 109.00 no
H9A C9 H9B 109.00 no
H9A C9 H9C 109.00 no
H9B C9 H9C 109.00 no
C5 C10 H10A 109.00 no
C5 C10 H10B 109.00 no
C5 C10 H10C 109.00 no
H10A C10 H10B 109.00 no
H10A C10 H10C 109.00 no
H10B C10 H10C 109.00 no
C11 C16 H16A 109.00 no
C11 C16 H16B 109.00 no
C11 C16 H16C 109.00 no
H16A C16 H16B 109.00 no
H16A C16 H16C 110.00 no
H16B C16 H16C 109.00 no
C12 C17 H17A 109.00 no
C12 C17 H17B 109.00 no
C12 C17 H17C 109.00 no
H17A C17 H17B 109.00 no
H17A C17 H17C 110.00 no
H17B C17 H17C 110.00 no
C13 C18 H18A 109.00 no
C13 C18 H18B 109.00 no
C13 C18 H18C 109.00 no
H18A C18 H18B 110.00 no
H18A C18 H18C 109.00 no
H18B C18 H18C 109.00 no
C14 C19 H19A 109.00 no
C14 C19 H19B 109.00 no
C14 C19 H19C 109.00 no
H19A C19 H19B 109.00 no
H19A C19 H19C 109.00 no
H19B C19 H19C 109.00 no
C15 C20 H20A 110.00 no
C15 C20 H20B 109.00 no
C15 C20 H20C 109.00 no
H20A C20 H20B 109.00 no
H20A C20 H20C 109.00 no
H20B C20 H20C 109.00 no
C21 C26 H26A 110.00 no
C21 C26 H26B 109.00 no
C21 C26 H26C 109.00 no
H26A C26 H26B 109.00 no
H26A C26 H26C 109.00 no
H26B C26 H26C 109.00 no
C22 C27 H27A 110.00 no
C22 C27 H27B 109.00 no
C22 C27 H27C 109.00 no
H27A C27 H27B 109.00 no
H27A C27 H27C 109.00 no
H27B C27 H27C 110.00 no
C23 C28 H28A 109.00 no
C23 C28 H28B 109.00 no
C23 C28 H28C 110.00 no
H28A C28 H28B 110.00 no
H28A C28 H28C 109.00 no
H28B C28 H28C 109.00 no
C24 C29 H29A 109.00 no
C24 C29 H29B 109.00 no
C24 C29 H29C 109.00 no
H29A C29 H29B 110.00 no
H29A C29 H29C 109.00 no
H29B C29 H29C 110.00 no
C25 C30 H30A 109.00 no
C25 C30 H30B 109.00 no
C25 C30 H30C 110.00 no
H30A C30 H30B 110.00 no
H30A C30 H30C 109.00 no
H30B C30 H30C 109.00 no

loop_
_geom_bond_atom_site_label_1
_geom_bond_atom_site_label_2
_geom_bond_distance
_geom_bond_publ_flag
As1 Cr1 2.4304(4) yes
As1 Cr2 2.4340(4) yes
As1 Cr3 2.4381(4) yes
As2 Cr1 2.4258(4) yes
As2 Cr2 2.4316(4) yes
As2 Cr3 2.4315(4) yes
Cr1 C1 2.228(2) yes
Cr1 C2 2.238(2) yes
Cr1 C3 2.227(2) yes
Cr1 C4 2.228(2) yes
Cr1 C5 2.237(2) yes
Cr2 C11 2.238(2) yes
Cr2 C12 2.2243(19) yes
Cr2 C13 2.2273(19) yes
Cr2 C14 2.2313(19) yes
Cr2 C15 2.230(2) yes
Cr3 C21 2.2314(18) yes
Cr3 C22 2.2362(19) yes
Cr3 C23 2.2384(19) yes
Cr3 C24 2.226(2) yes
Cr3 C25 2.240(2) yes
C1 C2 1.415(3) no
C1 C5 1.409(3) no
C1 C6 1.501(4) no
C2 C3 1.409(3) no
C2 C7 1.495(4) no
C3 C4 1.418(3) no
C3 C8 1.499(3) no
C4 C5 1.411(3) no
C4 C9 1.495(4) no
C5 C10 1.501(4) no
C11 C12 1.421(3) no
C11 C15 1.421(3) no
C11 C16 1.497(3) no
C12 C13 1.429(3) no
C12 C17 1.499(3) no
C13 C14 1.422(3) no
C13 C18 1.493(3) no
C14 C15 1.431(3) no
C14 C19 1.498(3) no
C15 C20 1.498(3) no
C21 C22 1.429(3) no
C21 C25 1.420(3) no
C21 C26 1.500(3) no
C22 C23 1.425(3) no
C22 C27 1.495(3) no
C23 C24 1.423(3) no
C23 C28 1.496(3) no
C24 C25 1.420(3) no
C24 C29 1.505(3) no
C25 C30 1.500(3) no
C6 H6A 0.9600 no
C6 H6B 0.9600 no
C6 H6C 0.9600 no
C7 H7A 0.9600 no
C7 H7B 0.9600 no
C7 H7C 0.9600 no
C8 H8A 0.9600 no
C8 H8B 0.9600 no
C8 H8C 0.9600 no
C9 H9A 0.9600 no
C9 H9B 0.9600 no
C9 H9C 0.9600 no
C10 H10A 0.9600 no
C10 H10B 0.9600 no
C10 H10C 0.9600 no
C16 H16A 0.9600 no
C16 H16B 0.9600 no
C16 H16C 0.9600 no
C17 H17A 0.9600 no
C17 H17B 0.9600 no
C17 H17C 0.9600 no
C18 H18A 0.9600 no
C18 H18B 0.9600 no
C18 H18C 0.9600 no
C19 H19A 0.9600 no
C19 H19B 0.9600 no
C19 H19C 0.9600 no
C20 H20A 0.9600 no
C20 H20B 0.9600 no
C20 H20C 0.9600 no
C26 H26A 0.9600 no
C26 H26B 0.9600 no
C26 H26C 0.9600 no
C27 H27A 0.9600 no
C27 H27B 0.9600 no
C27 H27C 0.9600 no
C28 H28A 0.9600 no
C28 H28B 0.9600 no
C28 H28C 0.9600 no
C29 H29A 0.9600 no
C29 H29B 0.9600 no
C29 H29C 0.9600 no
C30 H30A 0.9600 no
C30 H30B 0.9600 no
C30 H30C 0.9600 no

loop_
_geom_contact_atom_site_label_1
_geom_contact_atom_site_label_2
_geom_contact_distance
_geom_contact_site_symmetry_2
_geom_contact_publ_flag
As1 As2 3.6607(3) . no
As1 C2 3.647(2) . no
As1 C3 3.736(2) . no
As1 C11 3.557(2) . no
As1 C16 3.705(2) . no
As1 C23 3.635(2) . no
As2 As1 3.6607(3) . no
As2 C5 3.498(2) . no
As2 C10 3.647(3) . no
As2 C13 3.6132(19) . no
As2 C14 3.6400(19) . no
As2 C25 3.518(2) . no
As2 C30 3.695(2) . no
C1 C3 2.281(3) . no
C1 C4 2.279(3) . no
C1 C7 2.605(4) . no
C1 C10 2.580(4) . no
C2 C5 2.290(3) . no
C2 As1 3.647(2) . no
C2 C4 2.288(3) . no
C2 C6 2.599(4) . no
C2 C8 2.589(4) . no
C3 C1 2.281(3) . no
C3 As1 3.736(2) . no
C3 C9 2.609(4) . no
C3 C5 2.289(3) . no
C3 C7 2.579(4) . no
C4 C10 2.607(4) . no
C4 C1 2.279(3) . no
C4 C2 2.288(3) . no
C4 C8 2.601(4) . no
C5 C16 3.588(3) 4_645 no
C5 C3 2.289(3) . no
C5 As2 3.498(2) . no
C5 C2 2.290(3) . no
C5 C6 2.585(4) . no
C5 C9 2.575(4) . no
C11 As1 3.557(2) . no
C11 C14 2.312(3) . no
C11 C17 2.594(3) . no
C11 C13 2.310(3) . no
C11 C20 2.585(3) . no
C12 C18 2.605(3) . no
C12 C16 2.599(3) . no
C12 C14 2.305(3) . no
C12 C15 2.296(3) . no
C13 C19 2.590(3) . no
C13 C11 2.310(3) . no
C13 C15 2.304(3) . no
C13 As2 3.6132(19) . no
C13 C17 2.612(3) . no
C14 As2 3.6400(19) . no
C14 C11 2.312(3) . no
C14 C12 2.305(3) . no
C14 C18 2.598(3) . no
C14 C20 2.621(3) . no
C15 C19 2.624(3) . no
C15 C16 2.603(3) . no
C15 C12 2.296(3) . no
C15 C13 2.304(3) . no
C16 C5 3.588(3) 4_655 no
C21 C23 2.307(3) . no
C21 C27 2.614(3) . no
C21 C30 2.592(3) . no
C21 C24 2.295(3) . no
C22 C25 2.306(3) . no
C22 C28 2.593(3) . no
C22 C26 2.613(3) . no
C22 C24 2.299(3) . no
C23 C21 2.307(3) . no
C23 As1 3.635(2) . no
C23 C29 2.616(3) . no
C23 C25 2.307(3) . no
C23 C27 2.593(3) . no
C24 C28 2.614(3) . no
C24 C22 2.299(3) . no
C24 C21 2.295(3) . no
C24 C30 2.611(3) . no
C25 As2 3.518(2) . no
C25 C22 2.306(3) . no
C25 C29 2.592(3) . no
C25 C23 2.307(3) . no
C25 C26 2.596(4) . no
C1 H16A 2.8500 4_645 no
C4 H16A 2.9200 4_645 no
C5 H16A 2.6300 4_645 no
C6 H7B 2.8700 . no
C6 H10A 2.9000 . no
C7 H8C 2.8800 . no
C7 H6B 2.8600 . no
C8 H20A 3.0800 4_645 no
C8 H9B 2.8300 . no
C8 H7A 2.8800 . no
C9 H10B 2.8200 . no
C9 H29B 3.0400 . no
C9 H9A 3.0800 5_655 no
C9 H8B 2.8800 . no
C10 H9A 2.9900 . no
C10 H26A 3.0300 3_555 no
C10 H6C 2.8900 . no
C12 H7C 2.9800 4_655 no
C13 H7C 3.0500 4_655 no
C15 H8A 2.9800 4_655 no
C16 H17A 2.9500 . no
C16 H20C 3.0800 . no
C16 H19C 3.0600 6_455 no
C17 H16C 2.8500 . no
C17 H18B 2.8800 . no
C18 H19A 2.9700 . no
C18 H17B 2.8300 . no
C18 H29C 3.0700 3_555 no
C19 H18C 2.8600 . no
C19 H20B 2.8300 . no
C20 H6B 3.0700 . no
C20 H16B 2.8700 . no
C20 H19B 2.8600 . no
C20 H8A 2.9500 4_655 no
C26 H27A 2.8200 . no
C26 H30C 2.8600 . no
C26 H18A 2.9800 5_665 no
C27 H26C 2.8400 . no
C27 H28B 2.8300 . no
C28 H27B 2.9700 . no
C28 H29A 2.8700 . no
C29 H28C 2.9300 . no
C29 H30B 2.8500 . no
C29 H18C 3.0300 3_455 no
C30 H26B 2.9600 . no
C30 H29B 2.9600 . no
H6A H8C 2.3600 6_555 no
H6B C7 2.8600 . no
H6B C20 3.0700 . no
H6B H7B 2.2700 . no
H6B H20B 2.5600 . no
H6B H28B 2.5500 6_555 no
H6C C10 2.8900 . no
H6C H10A 2.3800 . no
H7A C8 2.8800 . no
H7A H8C 2.3400 . no
H7B C6 2.8700 . no
H7B H6B 2.2700 . no
H7C C12 2.9800 4_645 no
H7C C13 3.0500 4_645 no
H8A C15 2.9800 4_645 no
H8A C20 2.9500 4_645 no
H8A H20A 2.4600 4_645 no
H8B C9 2.8800 . no
H8B H9B 2.2500 . no
H8B H17A 2.5600 7_545 no
H8C C7 2.8800 . no
H8C H7A 2.3400 . no
H8C H6A 2.3600 6_455 no
H9A C10 2.9900 . no
H9A H10B 2.3900 . no
H9A C9 3.0800 5_655 no
H9A H9A 2.4800 5_655 no
H9B C8 2.8300 . no
H9B H8B 2.2500 . no
H9B H29B 2.6000 . no
H9C H30B 2.4100 5_655 no
H10A C6 2.9000 . no
H10A H6C 2.3800 . no
H10A H26A 2.5000 3_555 no
H10B C9 2.8200 . no
H10B H9A 2.3900 . no
H16A C1 2.8500 4_655 no
H16A C4 2.9200 4_655 no
H16A C5 2.6300 4_655 no
H16B C20 2.8700 . no
H16B H20C 2.5200 . no
H16B H30A 2.5700 8_555 no
H16C C17 2.8500 . no
H16C H17A 2.3700 . no
H17A C16 2.9500 . no
H17A H16C 2.3700 . no
H17A H8B 2.5600 7_555 no
H17B C18 2.8300 . no
H17B H18B 2.2600 . no
H17B H26C 2.5900 . no
H17C H28C 2.4100 7_555 no
H18A C26 2.9800 5_665 no
H18A H26C 2.5900 5_665 no
H18B C17 2.8800 . no
H18B H17B 2.2600 . no
H18C C19 2.8600 . no
H18C H19A 2.4100 . no
H18C C29 3.0300 3_555 no
H18C H29C 2.4600 3_555 no
H19A C18 2.9700 . no
H19A H18C 2.4100 . no
H19B C20 2.8600 . no
H19B H20B 2.2200 . no
H19C C16 3.0600 6_555 no
H20A C8 3.0800 4_655 no
H20A H8A 2.4600 4_655 no
H20B C19 2.8300 . no
H20B H6B 2.5600 . no
H20B H19B 2.2200 . no
H20C C16 3.0800 . no
H20C H16B 2.5200 . no
H26A C10 3.0300 3_455 no
H26A H10A 2.5000 3_455 no
H26B C30 2.9600 . no
H26B H30C 2.4000 . no
H26C C27 2.8400 . no
H26C H17B 2.5900 . no
H26C H27A 2.2100 . no
H26C H18A 2.5900 5_665 no
H27A C26 2.8200 . no
H27A H26C 2.2100 . no
H27B C28 2.9700 . no
H27B H28B 2.3900 . no
H28B C27 2.8300 . no
H28B H27B 2.3900 . no
H28B H6B 2.5500 6_455 no
H28C C29 2.9300 . no
H28C H29A 2.3200 . no
H28C H17C 2.4100 7_545 no
H29A C28 2.8700 . no
H29A H28C 2.3200 . no
H29B C9 3.0400 . no
H29B C30 2.9600 . no
H29B H9B 2.6000 . no
H29B H30B 2.3800 . no
H29C C18 3.0700 3_455 no
H29C H18C 2.4600 3_455 no
H30A H16B 2.5700 8_554 no
H30B C29 2.8500 . no
H30B H29B 2.3800 . no
H30B H9C 2.4100 5_655 no
H30C C26 2.8600 . no
H30C H26B 2.4000 . no

loop_
_geom_torsion_atom_site_label_1
_geom_torsion_atom_site_label_2
_geom_torsion_atom_site_label_3
_geom_torsion_atom_site_label_4
_geom_torsion
_geom_torsion_publ_flag
Cr2 As1 Cr1 As2 -37.68(1) no
Cr3 As1 Cr1 As2 36.94(1) no
Cr2 As1 Cr1 C1 97.35(7) no
Cr3 As1 Cr1 C1 171.98(7) no
Cr2 As1 Cr1 C2 126.04(6) no
Cr3 As1 Cr1 C2 -159.33(6) no
Cr2 As1 Cr1 C3 163.90(6) no
Cr3 As1 Cr1 C3 -121.48(6) no
Cr2 As1 Cr1 C4 -172.66(9) no
Cr3 As1 Cr1 C4 -98.03(9) no
Cr3 As1 Cr2 C11 141.20(5) no
Cr1 As1 Cr2 C12 -177.78(6) no
Cr3 As1 Cr2 C12 106.75(6) no
Cr1 As1 Cr3 As2 -36.80(1) no
Cr2 As1 Cr3 As2 37.92(1) no
Cr1 As1 Cr3 C21 -169.80(8) no
Cr2 As1 Cr3 C21 -95.08(8) no
Cr1 As1 Cr3 C22 167.43(5) no
Cr2 As1 Cr3 C22 -117.85(5) no
Cr1 As1 Cr3 C23 129.38(5) no
Cr2 As1 Cr3 C23 -155.90(5) no
Cr1 As1 Cr3 C24 99.97(7) no
Cr1 As1 Cr2 As2 37.55(1) no
Cr3 As1 Cr2 As2 -37.93(1) no
Cr1 As1 Cr2 C11 -143.32(5) no
Cr1 As1 Cr2 C15 -107.97(6) no
Cr3 As1 Cr2 C15 176.55(6) no
Cr1 As1 Cr2 C14 -96.88(10) no
Cr1 As1 Cr2 C13 175.20(12) no
Cr3 As1 Cr2 C13 99.72(12) no
Cr3 As1 Cr2 C14 -172.36(10) no
Cr2 As1 Cr3 C24 174.69(7) no
Cr2 As2 Cr1 C1 -104.69(6) no
Cr3 As2 Cr1 As1 -37.01(1) no
Cr1 As2 Cr2 As1 -37.60(1) no
Cr2 As2 Cr1 As1 37.70(1) no
Cr1 As2 Cr2 C12 -174.17(7) no
Cr3 As2 Cr2 C12 -98.57(7) no
Cr3 As2 Cr2 As1 38.01(1) no
Cr3 As2 Cr2 C13 -124.50(5) no
Cr1 As2 Cr2 C14 121.84(5) no
Cr3 As2 Cr2 C14 -162.56(5) no
Cr1 As2 Cr2 C15 97.30(7) no
Cr3 As2 Cr2 C15 172.91(7) no
Cr3 As2 Cr1 C1 -179.39(6) no
Cr2 As2 Cr1 C2 -103.94(13) no
Cr3 As2 Cr1 C2 -178.64(13) no
Cr2 As2 Cr1 C3 176.61(10) no
Cr3 As2 Cr1 C3 101.91(10) no
Cr2 As2 Cr1 C4 -172.60(6) no
Cr3 As2 Cr1 C4 112.70(6) no
Cr2 As2 Cr1 C5 -137.36(6) no
Cr3 As2 Cr1 C5 147.94(6) no
Cr1 As2 Cr2 C13 159.89(5) no
Cr1 As2 Cr3 As1 36.84(1) no
Cr2 As2 Cr3 As1 -37.92(1) no
Cr1 As2 Cr3 C21 -173.54(6) no
Cr2 As2 Cr3 C21 111.71(6) no
Cr1 As2 Cr3 C22 172.65(9) no
Cr2 As2 Cr3 C22 97.90(9) no
Cr1 As2 Cr3 C23 -107.80(13) no
Cr2 As2 Cr3 C23 177.44(13) no
Cr1 As2 Cr3 C24 -105.28(6) no
Cr2 As2 Cr3 C24 179.97(6) no
Cr1 As2 Cr3 C25 -137.44(6) no
Cr2 As2 Cr3 C25 147.80(6) no
As1 Cr1 C1 C2 51.18(14) no
As2 Cr1 C1 C2 179.45(10) no
C3 Cr1 C1 C2 -37.28(12) no
C4 Cr1 C1 C2 -79.73(13) no
C5 Cr1 C1 C2 -117.10(18) no
As1 Cr1 C1 C5 168.28(10) no
As2 Cr1 C1 C5 -63.45(13) no
C2 Cr1 C1 C5 117.10(18) no
C3 Cr1 C1 C5 79.82(13) no
C4 Cr1 C1 C5 37.37(12) no
As1 Cr1 C1 C6 -70.7(3) no
As2 Cr1 C1 C6 57.6(3) no
C2 Cr1 C1 C6 -121.9(3) no
C3 Cr1 C1 C6 -159.2(3) no
C4 Cr1 C1 C6 158.4(3) no
C5 Cr1 C1 C6 121.0(3) no
C5 Cr1 C2 C7 159.8(3) no
As1 Cr1 C4 C3 -39.19(16) no
As2 Cr1 C4 C3 -170.42(11) no
C1 Cr1 C4 C3 79.62(14) no
C2 Cr1 C4 C3 37.38(13) no
C5 Cr1 C4 C3 116.93(18) no
As1 Cr1 C4 C5 -156.12(10) no
As2 Cr1 C4 C5 72.66(13) no
C1 Cr1 C4 C5 -37.31(13) no
C2 Cr1 C4 C5 -79.55(14) no
C3 Cr1 C4 C5 -116.93(18) no
As1 Cr1 C4 C9 83.6(3) no
As2 Cr1 C4 C9 -47.6(3) no
C1 Cr1 C4 C9 -157.6(3) no
C2 Cr1 C4 C9 160.2(3) no
C3 Cr1 C4 C9 122.8(3) no
As1 Cr1 C2 C1 -142.05(11) no
As2 Cr1 C2 C1 -1.1(2) no
C3 Cr1 C2 C1 117.16(18) no
C4 Cr1 C2 C1 79.43(14) no
C5 Cr1 C2 C1 37.31(12) no
As1 Cr1 C2 C3 100.80(12) no
As2 Cr1 C2 C3 -118.27(14) no
C1 Cr1 C2 C3 -117.16(18) no
C4 Cr1 C2 C3 -37.73(12) no
C5 Cr1 C2 C3 -79.84(13) no
As1 Cr1 C2 C7 -19.5(3) no
As2 Cr1 C2 C7 121.4(3) no
C1 Cr1 C2 C7 122.5(3) no
C3 Cr1 C2 C7 -120.3(3) no
C4 Cr1 C2 C7 -158.1(3) no
C1 Cr1 C5 C4 117.17(18) no
C3 Cr1 C5 C4 37.67(13) no
As2 Cr1 C5 C10 6.4(2) no
C1 Cr1 C5 C10 -120.1(3) no
C2 Cr1 C5 C10 -157.6(2) no
C3 Cr1 C5 C10 160.4(2) no
C4 Cr1 C5 C10 122.7(3) no
C2 Cr1 C3 C8 121.6(3) no
C4 Cr1 C3 C8 -121.6(3) no
As1 Cr1 C3 C2 -89.11(12) no
As2 Cr1 C3 C2 133.68(13) no
C1 Cr1 C3 C2 37.45(13) no
C4 Cr1 C3 C2 116.87(18) no
C5 Cr1 C3 C2 79.47(14) no
As1 Cr1 C3 C4 154.02(11) no
As2 Cr1 C3 C4 16.81(18) no
C1 Cr1 C3 C4 -79.42(14) no
C2 Cr1 C3 C4 -116.87(18) no
C5 Cr1 C3 C4 -37.40(13) no
As1 Cr1 C3 C8 32.4(3) no
As2 Cr1 C3 C8 -104.8(2) no
C1 Cr1 C3 C8 159.0(3) no
C4 Cr1 C5 C1 -117.17(18) no
As2 Cr1 C5 C4 -116.32(12) no
C5 Cr1 C3 C8 -159.0(3) no
C2 Cr1 C5 C4 79.69(14) no
As2 Cr1 C5 C1 126.51(11) no
C2 Cr1 C5 C1 -37.48(12) no
C3 Cr1 C5 C1 -79.50(14) no
C5 Cr1 C4 C9 -120.2(3) no
As2 Cr2 C13 C18 25.99(18) no
C11 Cr2 C14 C19 160.1(2) no
As1 Cr2 C14 C15 -16.72(17) no
C11 Cr2 C13 C18 -158.7(2) no
C12 Cr2 C14 C19 -157.8(2) no
As1 Cr2 C12 C11 67.79(12) no
As2 Cr2 C12 C11 -162.04(9) no
C13 Cr2 C12 C11 -117.25(17) no
C14 Cr2 C12 C11 -79.83(12) no
C15 Cr2 C12 C11 -37.31(11) no
As1 Cr2 C12 C13 -174.96(9) no
As2 Cr2 C12 C13 -44.79(13) no
C11 Cr2 C12 C13 117.25(17) no
C14 Cr2 C12 C13 37.41(11) no
C15 Cr2 C12 C13 79.94(12) no
As1 Cr2 C12 C17 -53.24(19) no
As2 Cr2 C12 C17 76.93(19) no
C11 Cr2 C12 C17 -121.0(2) no
As1 Cr2 C13 C14 127.46(12) no
As1 Cr2 C15 C14 171.26(9) no
As2 Cr2 C15 C14 41.85(14) no
C11 Cr2 C15 C14 -117.42(16) no
C12 Cr2 C15 C14 -80.07(12) no
C13 Cr2 C15 C14 -37.49(11) no
As1 Cr2 C15 C20 48.70(19) no
As2 Cr2 C15 C20 -80.71(19) no
C11 Cr2 C15 C20 120.0(2) no
As2 Cr2 C14 C15 -150.24(10) no
C11 Cr2 C14 C15 37.20(11) no
C12 Cr2 C14 C15 79.34(12) no
C13 Cr2 C14 C15 117.02(16) no
As1 Cr2 C14 C19 106.17(18) no
As2 Cr2 C14 C19 -27.35(18) no
C11 Cr2 C13 C12 -37.30(11) no
C14 Cr2 C13 C12 -117.13(16) no
As2 Cr2 C13 C14 -95.52(10) no
C11 Cr2 C13 C14 79.83(12) no
C12 Cr2 C13 C14 117.13(16) no
C15 Cr2 C13 C14 37.71(11) no
As1 Cr2 C13 C18 -111.03(18) no
As1 Cr2 C11 C12 -123.28(11) no
C13 Cr2 C11 C12 37.64(11) no
C14 Cr2 C11 C12 79.86(12) no
C15 Cr2 C11 C12 117.39(17) no
As1 Cr2 C11 C15 119.34(11) no
C12 Cr2 C11 C15 -117.39(17) no
C13 Cr2 C11 C15 -79.75(12) no
C14 Cr2 C11 C15 -37.53(11) no
As1 Cr2 C11 C16 -2.21(18) no
C12 Cr2 C11 C16 121.1(2) no
C13 Cr2 C11 C16 158.7(2) no
C14 Cr2 C11 C16 -159.1(2) no
C15 Cr2 C11 C16 -121.6(2) no
C15 Cr2 C12 C17 -158.3(2) no
As1 Cr2 C14 C13 -133.74(11) no
As2 Cr2 C14 C13 92.74(11) no
C11 Cr2 C14 C13 -79.82(12) no
C12 Cr2 C14 C13 -37.68(11) no
C15 Cr2 C14 C13 -117.02(16) no
C15 Cr2 C13 C12 -79.42(12) no
C12 Cr2 C15 C20 157.4(2) no
C13 Cr2 C15 C20 -160.1(2) no
As1 Cr2 C13 C12 10.33(19) no
As2 Cr2 C13 C12 147.35(10) no
As2 Cr2 C15 C11 159.27(9) no
C12 Cr2 C15 C11 37.35(11) no
C15 Cr2 C14 C19 122.9(2) no
C13 Cr2 C12 C17 121.7(2) no
C13 Cr2 C14 C19 -120.1(2) no
C14 Cr2 C15 C20 -122.6(2) no
C15 Cr2 C13 C18 159.2(2) no
As1 Cr2 C15 C11 -71.32(12) no
C12 Cr2 C13 C18 -121.4(2) no
C14 Cr2 C13 C18 121.5(2) no
C13 Cr2 C15 C11 79.93(12) no
C14 Cr2 C15 C11 117.42(16) no
C14 Cr2 C12 C17 159.1(2) no
C22 Cr3 C24 C29 -159.9(2) no
C21 Cr3 C22 C27 -122.2(2) no
As1 Cr3 C22 C27 33.24(17) no
As2 Cr3 C22 C27 -100.49(16) no
C23 Cr3 C22 C27 120.6(2) no
C21 Cr3 C22 C23 117.14(16) no
As2 Cr3 C22 C23 138.88(10) no
C25 Cr3 C22 C23 79.73(12) no
C23 Cr3 C25 C30 -159.8(3) no
As1 Cr3 C23 C22 102.48(10) no
As2 Cr3 C23 C22 -113.44(14) no
C21 Cr3 C23 C22 -37.59(10) no
C24 Cr3 C23 C22 -117.09(16) no
C25 Cr3 C23 C22 -79.72(12) no
C23 Cr3 C24 C29 -122.4(2) no
C25 Cr3 C24 C29 120.4(2) no
As1 Cr3 C22 C21 155.47(10) no
As1 Cr3 C22 C23 -87.39(10) no
C23 Cr3 C22 C21 -117.14(16) no
C24 Cr3 C22 C21 -79.60(12) no
C25 Cr3 C22 C21 -37.41(12) no
C22 Cr3 C23 C28 -120.4(2) no
As2 Cr3 C24 C25 -61.10(13) no
C25 Cr3 C23 C28 159.9(2) no
C22 Cr3 C21 C25 -117.04(16) no
C23 Cr3 C21 C25 -79.62(12) no
C24 Cr3 C21 C25 -37.31(11) no
As1 Cr3 C21 C26 84.29(18) no
As2 Cr3 C21 C26 -45.25(17) no
C24 Cr3 C22 C27 158.17(18) no
C25 Cr3 C22 C27 -159.64(19) no
C22 Cr3 C25 C24 -79.74(12) no
C25 Cr3 C21 C26 -121.0(2) no
As1 Cr3 C24 C23 52.65(13) no
As2 Cr3 C24 C23 -178.31(9) no
C21 Cr3 C24 C23 -79.94(12) no
C22 Cr3 C24 C23 -37.48(11) no
C24 Cr3 C23 C28 122.5(2) no
As1 Cr3 C24 C25 169.87(10) no
As1 Cr3 C21 C25 -154.69(9) no
C24 Cr3 C22 C23 37.54(11) no
C21 Cr3 C24 C25 37.28(12) no
C22 Cr3 C24 C25 79.74(13) no
C23 Cr3 C24 C25 117.22(17) no
As1 Cr3 C24 C29 -69.77(19) no
As2 Cr3 C24 C29 59.26(19) no
C21 Cr3 C24 C29 157.6(2) no
As2 Cr3 C23 C24 3.7(2) no
As2 Cr3 C22 C21 21.74(15) no
As1 Cr3 C21 C22 -37.65(14) no
As2 Cr3 C21 C22 -167.18(9) no
C23 Cr3 C21 C22 37.42(11) no
C24 Cr3 C21 C22 79.73(12) no
C25 Cr3 C21 C22 117.04(16) no
C24 Cr3 C25 C30 -122.3(3) no
As2 Cr3 C23 C28 126.19(17) no
As2 Cr3 C21 C25 75.78(11) no
As2 Cr3 C25 C21 -113.14(10) no
C22 Cr3 C25 C21 37.67(11) no
C23 Cr3 C25 C21 79.93(12) no
C24 Cr3 C25 C21 117.42(17) no
As2 Cr3 C25 C24 129.45(11) no
C21 Cr3 C25 C24 -117.42(17) no
C24 Cr3 C21 C26 -158.34(19) no
C23 Cr3 C21 C26 159.35(19) no
C23 Cr3 C25 C24 -37.49(12) no
As2 Cr3 C25 C30 7.2(2) no
C21 Cr3 C25 C30 120.3(3) no
C25 Cr3 C24 C23 -117.22(17) no
As1 Cr3 C23 C28 -17.90(19) no
C22 Cr3 C25 C30 158.0(2) no
C22 Cr3 C21 C26 121.9(2) no
C21 Cr3 C23 C28 -158.0(2) no
C25 Cr3 C23 C24 37.37(12) no
C21 Cr3 C23 C24 79.50(12) no
C22 Cr3 C23 C24 117.09(16) no
As1 Cr3 C23 C24 -140.43(10) no
Cr1 C1 C5 C10 122.3(2) no
C2 C1 C5 C10 -174.6(2) no
C2 C1 C5 C4 0.9(2) no
C6 C1 C2 C7 1.2(4) no
C5 C1 C2 C3 -1.0(2) no
C5 C1 C2 C7 176.1(3) no
C6 C1 C2 Cr1 122.0(2) no
C6 C1 C5 C10 0.3(4) no
C5 C1 C2 Cr1 -63.14(15) no
Cr1 C1 C2 C7 -120.8(3) no
C6 C1 C5 Cr1 -122.0(2) no
Cr1 C1 C5 C4 -62.24(15) no
C2 C1 C5 Cr1 63.11(15) no
C6 C1 C2 C3 -175.8(2) no
C6 C1 C5 C4 175.8(2) no
Cr1 C1 C2 C3 62.18(15) no
C1 C2 C3 C8 178.3(2) no
C1 C2 C3 C4 0.7(2) no
Cr1 C2 C3 C4 62.81(15) no
Cr1 C2 C3 C8 -119.6(2) no
C7 C2 C3 Cr1 120.8(3) no
C7 C2 C3 C4 -176.4(2) no
C1 C2 C3 Cr1 -62.13(15) no
C7 C2 C3 C8 1.2(4) no
Cr1 C3 C4 C5 63.01(15) no
C2 C3 C4 C5 -0.2(2) no
C2 C3 C4 C9 176.6(2) no
Cr1 C3 C4 C9 -120.2(2) no
C8 C3 C4 Cr1 119.3(2) no
C8 C3 C4 C9 -1.0(4) no
C2 C3 C4 Cr1 -63.16(15) no
C8 C3 C4 C5 -177.7(2) no
Cr1 C4 C5 C10 -122.4(2) no
C3 C4 C5 C1 -0.4(2) no
C9 C4 C5 Cr1 120.5(2) no
C9 C4 C5 C1 -177.3(2) no
C3 C4 C5 C10 174.9(2) no
Cr1 C4 C5 C1 62.24(15) no
C3 C4 C5 Cr1 -62.69(15) no
C9 C4 C5 C10 -2.0(4) no
C16 C11 C15 Cr2 121.6(2) no
Cr2 C11 C12 C17 121.9(2) no
Cr2 C11 C12 C13 -62.54(13) no
C15 C11 C12 C13 -0.6(2) no
C16 C11 C15 C14 -176.05(19) no
C15 C11 C12 Cr2 61.96(14) no
C16 C11 C12 C13 176.02(19) no
C16 C11 C12 C17 0.4(3) no
C16 C11 C12 Cr2 -121.4(2) no
C12 C11 C15 Cr2 -61.80(14) no
C16 C11 C15 C20 0.1(3) no
Cr2 C11 C15 C14 62.35(14) no
Cr2 C11 C15 C20 -121.5(2) no
C12 C11 C15 C14 0.6(2) no
C12 C11 C15 C20 176.68(19) no
C15 C11 C12 C17 -176.18(19) no
C17 C12 C13 C14 175.95(19) no
C17 C12 C13 C18 -2.3(3) no
Cr2 C12 C13 C14 -62.52(13) no
C17 C12 C13 Cr2 -121.5(2) no
C11 C12 C13 Cr2 62.92(14) no
Cr2 C12 C13 C18 119.3(2) no
C11 C12 C13 C18 -177.83(19) no
C11 C12 C13 C14 0.4(2) no
C18 C13 C14 C19 0.6(3) no
Cr2 C13 C14 C15 -62.32(13) no
Cr2 C13 C14 C19 120.1(2) no
C18 C13 C14 Cr2 -119.5(2) no
C18 C13 C14 C15 178.17(19) no
C12 C13 C14 C19 -177.61(19) no
C12 C13 C14 C15 -0.1(2) no
C12 C13 C14 Cr2 62.26(13) no
C13 C14 C15 C20 -176.3(2) no
Cr2 C14 C15 C11 -62.62(14) no
C19 C14 C15 C11 177.17(19) no
C19 C14 C15 C20 1.2(3) no
C19 C14 C15 Cr2 -120.2(2) no
C13 C14 C15 Cr2 62.32(13) no
C13 C14 C15 C11 -0.3(2) no
Cr2 C14 C15 C20 121.4(2) no
C26 C21 C22 C23 178.30(19) no
Cr3 C21 C22 C23 -62.49(13) no
Cr3 C21 C25 C24 61.79(14) no
C26 C21 C22 C27 1.3(3) no
C25 C21 C22 Cr3 62.91(13) no
C25 C21 C22 C23 0.4(2) no
C25 C21 C22 C27 -176.62(18) no
C26 C21 C22 Cr3 -119.22(19) no
C26 C21 C25 Cr3 119.37(19) no
C26 C21 C25 C24 -178.84(19) no
C26 C21 C25 C30 -4.0(3) no
Cr3 C21 C25 C30 -123.4(2) no
C22 C21 C25 Cr3 -62.73(13) no
C22 C21 C25 C24 -0.9(2) no
C22 C21 C25 C30 173.88(19) no
Cr3 C21 C22 C27 120.47(19) no
C27 C22 C23 C28 -0.1(3) no
C27 C22 C23 Cr3 -120.64(19) no
C27 C22 C23 C24 177.36(18) no
Cr3 C22 C23 C24 -62.00(13) no
Cr3 C22 C23 C28 120.5(2) no
C21 C22 C23 Cr3 62.26(13) no
C21 C22 C23 C24 0.3(2) no
C21 C22 C23 C28 -177.24(18) no
Cr3 C23 C24 C25 -63.13(14) no
C28 C23 C24 C25 176.59(19) no
C28 C23 C24 C29 -0.2(3) no
Cr3 C23 C24 C29 120.1(2) no
C22 C23 C24 Cr3 62.28(13) no
C22 C23 C24 C25 -0.8(2) no
C22 C23 C24 C29 -177.7(2) no
C28 C23 C24 Cr3 -120.3(2) no
C29 C24 C25 C21 178.0(2) no
C29 C24 C25 C30 3.3(3) no
Cr3 C24 C25 C21 -61.94(13) no
Cr3 C24 C25 C30 123.4(2) no
C23 C24 C25 Cr3 63.05(14) no
C23 C24 C25 C21 1.1(2) no
C23 C24 C25 C30 -173.6(2) no
C29 C24 C25 Cr3 -120.1(2) no
